data_4316707
loop_
_publ_author_name
'Gang Wei'
'Yu-Feng Shen'
'Yong-Ru Li'
'Xiao-Chun Huang'

_publ_contact_author_email xchuang@stu.edu.cn
_publ_contact_author_fax '86 754 2902589'
_publ_contact_author_phone '86 754 2902917'
_publ_section_title
;
 Synthesis, Crystal Structure, and Photoluminescent Properties of Ternary
 Cd(II)/Triazolate/Chloride System
;
_journal_name_full 'Inorganic Chemistry'
_journal_page_first 9191
_journal_page_last 9199
_journal_paper_doi 10.1021/ic100610t
_journal_volume 49
_journal_year 2010
_chemical_formula_moiety 'C2 H2 Cd Cl N3'
_chemical_formula_sum 'C2 H2 Cd Cl N3'
_chemical_formula_weight 215.92
_chemical_name_systematic
;
 ?
;
_space_group_IT_number 179
_symmetry_cell_setting hexagonal
_symmetry_space_group_name_Hall 'P 65 2 (0 0 1)'
_symmetry_space_group_name_H-M 'P 65 2 2'
_atom_sites_solution_hydrogens geom
_atom_sites_solution_primary direct
_atom_sites_solution_secondary difmap
_audit_creation_method SHELXL-97
_cell_angle_alpha 90.00
_cell_angle_beta 90.00
_cell_angle_gamma 120.00
_cell_formula_units_Z 6
_cell_length_a 11.4544(3)
_cell_length_b 11.4544(3)
_cell_length_c 11.1530(6)
_cell_measurement_reflns_used 940
_cell_measurement_temperature 294(2)
_cell_measurement_theta_max 20.48
_cell_measurement_theta_min 2.50
_cell_volume 1267.26(8)
_computing_cell_refinement 'Bruker SMART'
_computing_data_collection 'Bruker SMART'
_computing_data_reduction 'Bruker SAINT'
_computing_molecular_graphics 'Bruker SHELXTL'
_computing_publication_material 'Bruker SHELXTL'
_computing_structure_refinement 'SHELXL-97 (Sheldrick, 1997)'
_computing_structure_solution 'SHELXS-97 (Sheldrick, 1990)'
_diffrn_ambient_temperature 294(2)
_diffrn_measured_fraction_theta_full 1.000
_diffrn_measured_fraction_theta_max 1.000
_diffrn_measurement_device_type 'Bruker Smart Apex CCD area detector'
_diffrn_measurement_method 'phi and omega scans'
_diffrn_radiation_monochromator graphite
_diffrn_radiation_source 'fine-focus sealed tube'
_diffrn_radiation_type MoK\a
_diffrn_radiation_wavelength 0.71073
_diffrn_reflns_av_R_equivalents 0.0319
_diffrn_reflns_av_sigmaI/netI 0.0119
_diffrn_reflns_limit_h_max 14
_diffrn_reflns_limit_h_min -14
_diffrn_reflns_limit_k_max 13
_diffrn_reflns_limit_k_min -14
_diffrn_reflns_limit_l_max 13
_diffrn_reflns_limit_l_min -13
_diffrn_reflns_number 8036
_diffrn_reflns_theta_full 26.00
_diffrn_reflns_theta_max 26.00
_diffrn_reflns_theta_min 2.05
_exptl_absorpt_coefficient_mu 2.813
_exptl_absorpt_correction_T_max 0.509
_exptl_absorpt_correction_T_min 0.434
_exptl_absorpt_correction_type multi-scan
_exptl_absorpt_process_details 'SADABS (Sheldrick, 1996)'
_exptl_crystal_colour colorless
_exptl_crystal_density_diffrn 1.698
_exptl_crystal_density_method 'not measured'
_exptl_crystal_description block
_exptl_crystal_F_000 600
_exptl_crystal_size_max 0.30
_exptl_crystal_size_mid 0.26
_exptl_crystal_size_min 0.24
_refine_diff_density_max 0.203
_refine_diff_density_min -0.223
_refine_diff_density_rms 0.060
_refine_ls_abs_structure_details 'Flack H D (1983), Acta Cryst. A39, 876-881'
_refine_ls_abs_structure_Flack -0.03(5)
_refine_ls_extinction_method none
_refine_ls_goodness_of_fit_ref 1.116
_refine_ls_hydrogen_treatment constr
_refine_ls_matrix_type full
_refine_ls_number_parameters 34
_refine_ls_number_reflns 837
_refine_ls_number_restraints 0
_refine_ls_restrained_S_all 1.116
_refine_ls_R_factor_all 0.0128
_refine_ls_R_factor_gt 0.0126
_refine_ls_shift/su_max 0.001
_refine_ls_shift/su_mean 0.000
_refine_ls_structure_factor_coef Fsqd
_refine_ls_weighting_details 'calc w=1/[\s^2^(Fo^2^)+(0.0185P)^2^+0.1950P] where P=(Fo^2^+2Fc^2^)/3'
_refine_ls_weighting_scheme calc
_refine_ls_wR_factor_gt 0.0325
_refine_ls_wR_factor_ref 0.0327
_reflns_number_gt 826
_reflns_number_total 837
_reflns_threshold_expression >2sigma(I)
_cod_data_source_file ic100610t_si_001_2.cif
_cod_data_source_block 1
_cod_depositor_comments
;
The following automatic conversions were performed:

'_symmetry_cell_setting' value 'Hexagonal' changed to 'hexagonal'
according to the built-in table from CIF Core dictionary named
'cif_core.dic' version 2.4.1 from 2010-06-29.

Automatic conversion script
Id: cif_fix_values 1646 2011-03-28 12:23:43Z adriana 
;
_cod_database_code 4316707

loop_
_publ_contact_author
;
      Huang, Xiao-Chun
      Department of Chemistry
      Shantou University
      Guangdong 515063
      P. R. China
;

loop_
_symmetry_equiv_pos_as_xyz
'x, y, z'
'-y, x-y, z+2/3'
'-x+y, -x, z+1/3'
'-x, -y, z+1/2'
'y, -x+y, z+1/6'
'x-y, x, z+5/6'
'y, x, -z+2/3'
'x-y, -y, -z'
'-x, -x+y, -z+1/3'
'-y, -x, -z+1/6'
'-x+y, y, -z+1/2'
'x, x-y, -z+5/6'

loop_
_atom_site_label
_atom_site_type_symbol
_atom_site_fract_x
_atom_site_fract_y
_atom_site_fract_z
_atom_site_U_iso_or_equiv
_atom_site_adp_type
_atom_site_occupancy
_atom_site_symmetry_multiplicity
_atom_site_calc_flag
_atom_site_refinement_flags
_atom_site_disorder_assembly
_atom_site_disorder_group
Cd1 Cd 0.614278(9) 0.228556(18) 0.7500 0.02737(8) Uani 1 2 d S . .
Cl1 Cl 0.44961(7) 0.22480(3) 0.9167 0.03237(14) Uani 1 2 d S . .
N2 N 1.0047(2) 0.50236(12) 0.9167 0.0457(7) Uani 1 2 d S . .
N1 N 0.79253(17) 0.3619(2) 0.86663(17) 0.0419(5) Uani 1 1 d . . .
C1 C 0.9203(2) 0.4070(3) 0.8403(2) 0.0492(6) Uani 1 1 d . . .
H1A H 0.9487 0.3761 0.7757 0.059 Uiso 1 1 calc R . .

loop_
_atom_site_aniso_label
_atom_site_aniso_U_11
_atom_site_aniso_U_22
_atom_site_aniso_U_33
_atom_site_aniso_U_23
_atom_site_aniso_U_13
_atom_site_aniso_U_12
Cd1 0.03164(10) 0.02552(11) 0.02291(11) 0.000 -0.00021(7) 0.01276(5)
Cl1 0.0355(3) 0.0359(2) 0.0255(3) -0.0031(3) 0.000 0.01777(16)
N2 0.0255(11) 0.0614(14) 0.0381(13) -0.0196(14) 0.000 0.0127(6)
N1 0.0301(9) 0.0554(12) 0.0324(10) -0.0164(9) 0.0000(7) 0.0156(8)
C1 0.0322(11) 0.0675(17) 0.0381(12) -0.0251(13) -0.0024(10) 0.0176(11)

loop_
_atom_type_symbol
_atom_type_description
_atom_type_scat_dispersion_real
_atom_type_scat_dispersion_imag
_atom_type_scat_source
C C 0.0033 0.0016 'International Tables Vol C Tables 4.2.6.8 and 6.1.1.4'
H H 0.0000 0.0000 'International Tables Vol C Tables 4.2.6.8 and 6.1.1.4'
N N 0.0061 0.0033 'International Tables Vol C Tables 4.2.6.8 and 6.1.1.4'
Cl Cl 0.1484 0.1585 'International Tables Vol C Tables 4.2.6.8 and 6.1.1.4'
Cd Cd -0.8075 1.2024 'International Tables Vol C Tables 4.2.6.8 and 6.1.1.4'

loop_
_geom_angle_atom_site_label_1
_geom_angle_atom_site_label_2
_geom_angle_atom_site_label_3
_geom_angle
_geom_angle_site_symmetry_1
_geom_angle_site_symmetry_3
_geom_angle_publ_flag
N2 Cd1 N1 125.95(6) 6_544 11_656 ?
N2 Cd1 N1 125.95(6) 6_544 . ?
N1 Cd1 N1 108.10(11) 11_656 . ?
N2 Cd1 Cl1 89.190(8) 6_544 . ?
N1 Cd1 Cl1 90.81(5) 11_656 . ?
N1 Cd1 Cl1 90.14(5) . . ?
N2 Cd1 Cl1 89.190(8) 6_544 2_654 ?
N1 Cd1 Cl1 90.14(5) 11_656 2_654 ?
N1 Cd1 Cl1 90.81(5) . 2_654 ?
Cl1 Cd1 Cl1 178.380(16) . 2_654 ?
Cd1 Cl1 Cd1 103.32(2) . 3_665 ?
C1 N2 C1 102.7(3) 12_556 . ?
C1 N2 Cd1 128.66(13) 12_556 5_665 ?
C1 N2 Cd1 128.66(13) . 5_665 ?
C1 N1 N1 106.03(13) . 12_556 ?
C1 N1 Cd1 126.08(16) . . ?
N1 N1 Cd1 126.97(6) 12_556 . ?
N1 C1 N2 112.6(2) . . ?
N1 C1 H1A 123.7 . . ?
N2 C1 H1A 123.7 . . ?

loop_
_geom_bond_atom_site_label_1
_geom_bond_atom_site_label_2
_geom_bond_distance
_geom_bond_site_symmetry_2
_geom_bond_publ_flag
Cd1 N2 2.220(2) 6_544 ?
Cd1 N1 2.2528(17) 11_656 ?
Cd1 N1 2.2528(18) . ?
Cd1 Cl1 2.6332(4) . ?
Cd1 Cl1 2.6332(4) 2_654 ?
Cl1 Cd1 2.6332(4) 3_665 ?
N2 C1 1.341(3) 12_556 ?
N2 C1 1.341(3) . ?
N2 Cd1 2.220(2) 5_665 ?
N1 C1 1.318(3) . ?
N1 N1 1.366(4) 12_556 ?
C1 H1A 0.9300 . ?
